data_9015231
loop_
_publ_author_name
'Ewing, F.'

_publ_section_title
;
 The Crystal Structure of Lepidocrocite
 _cod_database_code 1011026
;
_journal_name_full 'Journal of Chemical Physics'
_journal_page_first 420
_journal_page_last 424
_journal_paper_doi 10.1063/1.1749692
_journal_volume 3
_journal_year 1935
_chemical_formula_sum 'Fe O2'
_chemical_name_mineral Lepidocrocite
_space_group_IT_number 63
_symmetry_space_group_name_Hall '-A 2 2a'
_symmetry_space_group_name_H-M 'A m a m'
_cell_angle_alpha 90
_cell_angle_beta 90
_cell_angle_gamma 90
_cell_length_a 3.87
_cell_length_b 12.51
_cell_length_c 3.06
_cell_formula_units_Z 4
_cell_volume 148.146
_database_code_amcsd 0017932
_exptl_crystal_density_diffrn 3.939
_cod_duplicate_entry 1011026
_cod_database_code 9015231

loop_
_space_group_symop_operation_xyz
x,y,z
x,1/2+y,1/2+z
1/2+x,-y,z
1/2+x,1/2-y,1/2+z
1/2-x,y,-z
1/2-x,1/2+y,1/2-z
x,y,-z
x,1/2+y,1/2-z
-x,-y,z
-x,1/2-y,1/2+z
1/2-x,y,z
1/2-x,1/2+y,1/2+z
1/2+x,-y,-z
1/2+x,1/2-y,1/2-z
-x,-y,-z
-x,1/2-y,1/2-z

loop_
_atom_site_label
_atom_site_fract_x
_atom_site_fract_y
_atom_site_fract_z
Fe1 0.25000 -0.32200 0.00000
O1 0.25000 0.28200 0.00000
O2 0.25000 0.07500 0.00000

loop_
_cod_related_entry_id
_cod_related_entry_database
_cod_related_entry_code
1 AMCSD 0017932
